data_2015794
loop_
_publ_author_name
'Jan Janczak'
'Genivaldo Julio Perp\'etuo'

_publ_section_title
;
 <small>L</small>-Leucinium perchlorate
;
_journal_coeditor_code GD3071
_journal_issue 2
_journal_name_full 'Acta Crystallographica Section C'
_journal_page_first o117
_journal_page_last o119
_journal_paper_doi 10.1107/S0108270106055156
_journal_volume 63
_journal_year 2007
_chemical_formula_iupac 'C6 H14 N O2 +, Cl O4 -'
_chemical_formula_moiety 'C6 H14 N O2 +, Cl O4 -'
_chemical_formula_sum 'C6 H14 Cl N O6'
_chemical_formula_weight 231.63
_chemical_name_common 'L-leucine perchlorate'
_chemical_name_systematic
;
L-Leucinium perchlorate
;
_space_group_IT_number 4
_symmetry_cell_setting monoclinic
_symmetry_space_group_name_Hall 'P 2yb'
_symmetry_space_group_name_H-M 'P 1 21 1'
_atom_sites_solution_hydrogens geom
_atom_sites_solution_primary direct
_atom_sites_solution_secondary difmap
_audit_creation_method SHELXL-97
_cell_angle_alpha 90.00
_cell_angle_beta 92.49(3)
_cell_angle_gamma 90.00
_cell_formula_units_Z 2
_cell_length_a 5.6400(10)
_cell_length_b 8.768(2)
_cell_length_c 10.704(2)
_cell_measurement_reflns_used 1972
_cell_measurement_temperature 295(2)
_cell_measurement_theta_max 28.58
_cell_measurement_theta_min 3.0
_cell_volume 528.83(18)
_computing_cell_refinement 'KM-4 CCD Software'
_computing_data_collection 'KM-4 CCD Software (Kuma, 2002 or 2001)'
_computing_data_reduction 'KM-4 CCD Software'
_computing_molecular_graphics 'SHELXTL (Sheldrick, 1990)'
_computing_publication_material SHELXL97
_computing_structure_refinement 'SHELXL97 (Sheldrick, 1997)'
_computing_structure_solution 'SHELXS97 (Sheldrick, 1997)'
_diffrn_ambient_temperature 295(2)
_diffrn_detector_area_resol_mean '1024x1024 with blocks 2x2'
_diffrn_measured_fraction_theta_full 0.992
_diffrn_measured_fraction_theta_max 0.987
_diffrn_measurement_device_type 'Kuma KM-4 with CCD area-detector'
_diffrn_measurement_method \w
_diffrn_radiation_monochromator graphite
_diffrn_radiation_source 'fine-focus sealed tube'
_diffrn_radiation_type MoK\a
_diffrn_radiation_wavelength 0.71073
_diffrn_reflns_av_R_equivalents 0.0197
_diffrn_reflns_av_sigmaI/netI 0.0347
_diffrn_reflns_limit_h_max 5
_diffrn_reflns_limit_h_min -7
_diffrn_reflns_limit_k_max 11
_diffrn_reflns_limit_k_min -11
_diffrn_reflns_limit_l_max 14
_diffrn_reflns_limit_l_min -13
_diffrn_reflns_number 6261
_diffrn_reflns_theta_full 28.50
_diffrn_reflns_theta_max 28.58
_diffrn_reflns_theta_min 3.00
_diffrn_standards_decay_% 0
_diffrn_standards_number 0
_exptl_absorpt_coefficient_mu 0.367
_exptl_absorpt_correction_T_max 0.9412
_exptl_absorpt_correction_T_min 0.9151
_exptl_absorpt_correction_type analytical
_exptl_absorpt_process_details
;
(face-indexed; SHELXTL; Sheldrick, 1990)
;
_exptl_crystal_colour colourless
_exptl_crystal_density_diffrn 1.455
_exptl_crystal_density_meas 1.45
_exptl_crystal_density_method 'flotation in what???'
_exptl_crystal_description parallelepiped
_exptl_crystal_F_000 244
_exptl_crystal_size_max 0.28
_exptl_crystal_size_mid 0.22
_exptl_crystal_size_min 0.18
_refine_diff_density_max 0.302
_refine_diff_density_min -0.295
_refine_ls_abs_structure_details 'Flack (1983), 1162 Friedel pairs'
_refine_ls_abs_structure_Flack 0.13(8)
_refine_ls_extinction_method none
_refine_ls_goodness_of_fit_ref 1.002
_refine_ls_hydrogen_treatment constr
_refine_ls_matrix_type full
_refine_ls_number_parameters 131
_refine_ls_number_reflns 2599
_refine_ls_number_restraints 1
_refine_ls_restrained_S_all 1.002
_refine_ls_R_factor_all 0.0570
_refine_ls_R_factor_gt 0.0422
_refine_ls_shift/su_max 0.000
_refine_ls_shift/su_mean 0.000
_refine_ls_structure_factor_coef Fsqd
_refine_ls_weighting_details 'calc w=1/[\s^2^(Fo^2^)+(0.0658P)^2^] where P=(Fo^2^+2Fc^2^)/3'
_refine_ls_weighting_scheme calc
_refine_ls_wR_factor_gt 0.0980
_refine_ls_wR_factor_ref 0.1068
_reflns_number_gt 1972
_reflns_number_total 2599
_reflns_threshold_expression I>2\s(I)
_cod_data_source_file gd3071.cif
_cod_data_source_block I
_cod_original_sg_symbol_H-M 'P 21'
_cod_database_code 2015794
_cod_database_fobs_code 2015794

loop_
_symmetry_equiv_pos_as_xyz
'x, y, z'
'-x, y+1/2, -z'

loop_
_atom_site_type_symbol
_atom_site_label
_atom_site_fract_x
_atom_site_fract_y
_atom_site_fract_z
_atom_site_U_iso_or_equiv
_atom_site_adp_type
_atom_site_calc_flag
_atom_site_refinement_flags
_atom_site_occupancy
Cl Cl1 1.00984(9) 0.39147(7) 0.36571(5) 0.05757(17) Uani d . 1
O O1 0.8567(4) 0.2661(3) 0.3427(2) 0.0617(7) Uani d . 1
O O2 1.0241(6) 0.4786(3) 0.2554(2) 0.0658(10) Uani d . 1
O O3 0.9507(6) 0.4867(4) 0.4633(3) 0.0663(13) Uani d . 1
O O4 1.2365(6) 0.3363(4) 0.3952(4) 0.0682(17) Uani d . 1
O O5 0.5844(4) 0.2423(2) 0.6213(2) 0.0581(6) Uani d . 1
O O6 0.9090(4) 0.2888(3) 0.7401(2) 0.0725(7) Uani d . 1
H H6 0.9662 0.2153 0.7049 0.109 Uiso calc R 1
C C1 0.7108(6) 0.3290(3) 0.6808(3) 0.0436(7) Uani d . 1
C C2 0.6537(5) 0.4939(3) 0.6951(2) 0.0355(6) Uani d . 1
H H2 0.8012 0.5531 0.6964 0.053 Uiso calc R 1
N N1 0.5004(4) 0.5401(2) 0.5844(2) 0.0438(5) Uani d . 1
H H11 0.5874 0.5441 0.5171 0.066 Uiso calc R 1
H H12 0.4379 0.6314 0.5981 0.066 Uiso calc R 1
H H13 0.3845 0.4721 0.5721 0.066 Uiso calc R 1
C C3 0.5240(4) 0.5252(3) 0.8158(2) 0.0413(5) Uani d . 1
H H31 0.4619 0.6283 0.8117 0.062 Uiso calc R 1
H H32 0.3895 0.4565 0.8182 0.062 Uiso calc R 1
C C4 0.6703(5) 0.5081(4) 0.9378(2) 0.0463(6) Uani d . 1
H H4 0.7319 0.4037 0.9431 0.073 Uiso calc R 1
C C5 0.8792(6) 0.6186(6) 0.9441(3) 0.0684(13) Uani d . 1
H H51 0.9859 0.5942 0.8796 0.125 Uiso calc R 1
H H52 0.9614 0.6103 1.0243 0.125 Uiso calc R 1
H H53 0.8219 0.7210 0.9326 0.125 Uiso calc R 1
C C6 0.5135(7) 0.5360(6) 1.0489(3) 0.0695(11) Uani d . 1
H H61 0.6056 0.5216 1.1255 0.119 Uiso calc R 1
H H62 0.3832 0.4655 1.0454 0.119 Uiso calc R 1
H H63 0.4536 0.6385 1.0454 0.119 Uiso calc R 1

loop_
_atom_site_aniso_label
_atom_site_aniso_U_11
_atom_site_aniso_U_22
_atom_site_aniso_U_33
_atom_site_aniso_U_12
_atom_site_aniso_U_13
_atom_site_aniso_U_23
Cl1 0.0596(3) 0.0549(3) 0.0579(3) -0.0046(3) -0.0020(2) -0.0003(3)
O1 0.0625(16) 0.0548(14) 0.0680(16) -0.0408(12) 0.0043(12) -0.0029(12)
O2 0.081(3) 0.0599(17) 0.0546(15) -0.0509(18) -0.0163(15) 0.0170(12)
O3 0.087(3) 0.086(2) 0.092(2) -0.038(2) 0.030(2) -0.038(2)
O4 0.087(2) 0.076(2) 0.094(5) 0.0327(16) -0.037(3) -0.027(2)
O5 0.0778(15) 0.0331(10) 0.0613(13) 0.0049(11) -0.0208(11) -0.0076(9)
O6 0.0821(17) 0.0517(13) 0.0805(16) 0.0356(12) -0.0317(13) -0.0216(11)
C1 0.0577(18) 0.0343(13) 0.0376(14) 0.0119(12) -0.0109(13) -0.0049(11)
C2 0.0411(14) 0.0268(12) 0.0378(12) 0.0016(10) -0.0065(10) 0.0007(10)
N1 0.0547(14) 0.0343(11) 0.0414(12) 0.0117(10) -0.0093(9) -0.0006(9)
C3 0.0357(13) 0.0496(14) 0.0381(12) 0.0047(11) -0.0033(10) -0.0045(11)
C4 0.0470(15) 0.0488(16) 0.0450(12) 0.0051(14) 0.0004(11) 0.0042(12)
C5 0.062(2) 0.092(4) 0.0501(18) -0.026(2) -0.0086(16) -0.010(2)
C6 0.069(2) 0.095(3) 0.0454(17) 0.012(2) 0.0092(15) 0.003(2)

loop_
_atom_type_symbol
_atom_type_description
_atom_type_scat_dispersion_real
_atom_type_scat_dispersion_imag
_atom_type_scat_source
C C 0.0033 0.0016 'International Tables Vol C Tables 4.2.6.8 and 6.1.1.4'
H H 0.0000 0.0000 'International Tables Vol C Tables 4.2.6.8 and 6.1.1.4'
N N 0.0061 0.0033 'International Tables Vol C Tables 4.2.6.8 and 6.1.1.4'
O O 0.0106 0.0060 'International Tables Vol C Tables 4.2.6.8 and 6.1.1.4'
Cl Cl 0.1484 0.1585 'International Tables Vol C Tables 4.2.6.8 and 6.1.1.4'

loop_
_geom_angle_atom_site_label_1
_geom_angle_atom_site_label_2
_geom_angle_atom_site_label_3
_geom_angle
_geom_angle_publ_flag
O3 Cl1 O4 106.7(2) y
O3 Cl1 O2 109.1(2) y
O4 Cl1 O2 107.0(3) y
O3 Cl1 O1 115.71(16) y
O4 Cl1 O1 108.55(19) y
O2 Cl1 O1 109.40(15) y
C1 O6 H6 109.5 ?
O5 C1 O6 124.0(3) y
O5 C1 C2 122.7(3) ?
O6 C1 C2 113.2(3) ?
C1 C2 N1 107.5(2) ?
C1 C2 C3 111.9(3) ?
N1 C2 C3 109.8(2) ?
C1 C2 H2 109.2 ?
N1 C2 H2 109.2 ?
C3 C2 H2 109.2 ?
C2 N1 H11 109.5 ?
C2 N1 H12 109.5 ?
H11 N1 H12 109.5 ?
C2 N1 H13 109.5 ?
H11 N1 H13 109.5 ?
H12 N1 H13 109.5 ?
C4 C3 C2 116.3(2) ?
C4 C3 H31 108.2 ?
C2 C3 H31 108.2 ?
C4 C3 H32 108.2 ?
C2 C3 H32 108.2 ?
H31 C3 H32 107.4 ?
C3 C4 C5 111.4(2) ?
C3 C4 C6 109.9(2) ?
C5 C4 C6 109.5(3) ?
C3 C4 H4 108.6 ?
C5 C4 H4 108.6 ?
C6 C4 H4 108.6 ?
C4 C5 H51 109.5 ?
C4 C5 H52 109.5 ?
H51 C5 H52 109.5 ?
C4 C5 H53 109.5 ?
H51 C5 H53 109.5 ?
H52 C5 H53 109.5 ?
C4 C6 H61 109.5 ?
C4 C6 H62 109.5 ?
H61 C6 H62 109.5 ?
C4 C6 H63 109.5 ?
H61 C6 H63 109.5 ?
H62 C6 H63 109.5 ?

loop_
_geom_bond_atom_site_label_1
_geom_bond_atom_site_label_2
_geom_bond_distance
_geom_bond_publ_flag
Cl1 O3 1.389(2) y
Cl1 O4 1.390(3) y
Cl1 O2 1.412(3) y
Cl1 O1 1.413(2) y
O5 C1 1.205(3) y
O6 C1 1.310(3) y
O6 H6 0.8200 ?
C1 C2 1.491(4) y
C2 N1 1.492(3) y
C2 C3 1.537(4) y
C2 H2 0.9800 ?
N1 H11 0.8900 ?
N1 H12 0.8900 ?
N1 H13 0.8900 ?
C3 C4 1.521(4) y
C3 H31 0.9700 ?
C3 H32 0.9700 ?
C4 C5 1.525(5) y
C4 C6 1.532(4) y
C4 H4 0.9800 ?
C5 H51 0.9600 ?
C5 H52 0.9600 ?
C5 H53 0.9600 ?
C6 H61 0.9600 ?
C6 H62 0.9600 ?
C6 H63 0.9600 ?

loop_
_geom_hbond_atom_site_label_D
_geom_hbond_atom_site_label_H
_geom_hbond_atom_site_label_A
_geom_hbond_site_symmetry_A
_geom_hbond_distance_DH
_geom_hbond_distance_HA
_geom_hbond_distance_DA
_geom_hbond_angle_DHA
_geom_hbond_publ_flag
N1 H11 O3 . 0.89 2.21 2.939(4) 139 y
O6 H6 O2 2_746 0.82 2.12 2.746(3) 133 y
N1 H12 O1 2_656 0.89 2.16 2.954(3) 149 y
N1 H12 O4 2_756 0.89 2.57 2.995(4) 110 y
N1 H13 O4 1_455 0.89 2.36 3.041(4) 134 y
N1 H11 O5 2_656 0.89 2.45 2.852(3) 108 y

loop_
_cod_related_entry_id
_cod_related_entry_database
_cod_related_entry_code
1 ChemSpider 21180728
